data_4306198
loop_
_publ_author_name
'Thushitha Mahenthirarajah'
'Yang Li'
'Philip Lightfoot'

_publ_contact_author_address
;
School of Chemistry
University of St Andrews
St Andrews
Fife
KY16 9ST
UNITED KINGDOM
;
_publ_contact_author_email PL@ST-ANDREWS.AC.UK
_publ_contact_author_name 'Dr Philip Lightfoot'
_publ_section_title
;
Hydrothermal Synthesis of Vanadium Oxyfluoride Chains Incorporating
Covalently Bound Copper Coordination Complexes
;
_journal_name_full 'Inorganic Chemistry'
_journal_page_first 9097
_journal_page_last 9102
_journal_paper_doi 10.1021/ic801106h
_journal_volume 47
_journal_year 2008
_chemical_formula_moiety 'C6 H8 Cu0.25 F1.34 N V0.25'
_chemical_formula_sum 'C6 H8 Cu0.25 F1.34 N V0.25'
_chemical_formula_weight 148.29
_chemical_name_systematic
;
 ?
;
_space_group_IT_number 124
_symmetry_cell_setting tetragonal
_symmetry_space_group_name_Hall '-P 4 2c'
_symmetry_space_group_name_H-M 'P 4/m c c'
_atom_sites_solution_hydrogens geom
_atom_sites_solution_primary direct
_atom_sites_solution_secondary difmap
_audit_creation_method SHELXL-97
_cell_angle_alpha 90.00
_cell_angle_beta 90.00
_cell_angle_gamma 90.00
_cell_formula_units_Z 8
_cell_length_a 8.988(2)
_cell_length_b 8.988(2)
_cell_length_c 17.355(4)
_cell_measurement_reflns_used 7904
_cell_measurement_temperature 93(2)
_cell_measurement_theta_max 25.3
_cell_measurement_theta_min 2.3
_cell_volume 1402.0(5)
_computing_cell_refinement 'CrystalClear (Rigaku Inc., 2007)'
_computing_data_collection 'CrystalClear (Rigaku Inc., 2007)'
_computing_data_reduction 'CrystalClear (Rigaku Inc., 2007)'
_computing_molecular_graphics 'Bruker SHELXTL'
_computing_publication_material 'Bruker SHELXTL'
_computing_structure_refinement 'SHELXL-97 (Sheldrick, 1997)'
_computing_structure_solution 'SHELXL-97 (Sheldrick, 1997)'
_diffrn_ambient_temperature 93(2)
_diffrn_detector_area_resol_mean 0.83
_diffrn_measured_fraction_theta_full 0.998
_diffrn_measured_fraction_theta_max 0.999
_diffrn_measurement_device_type 'CCD Area Detector'
_diffrn_measurement_method dtprofit.ref
_diffrn_radiation_monochromator 'confocal optics'
_diffrn_radiation_source 'Rotating Anode'
_diffrn_radiation_type MoK\a
_diffrn_radiation_wavelength 0.71073
_diffrn_reflns_av_R_equivalents 0.0499
_diffrn_reflns_av_sigmaI/netI 0.0244
_diffrn_reflns_limit_h_max 10
_diffrn_reflns_limit_h_min -10
_diffrn_reflns_limit_k_max 10
_diffrn_reflns_limit_k_min -8
_diffrn_reflns_limit_l_max 20
_diffrn_reflns_limit_l_min -15
_diffrn_reflns_number 7904
_diffrn_reflns_theta_full 25.00
_diffrn_reflns_theta_max 25.34
_diffrn_reflns_theta_min 2.27
_exptl_absorpt_coefficient_mu 1.150
_exptl_absorpt_correction_T_max 0.89
_exptl_absorpt_correction_T_min 0.89
_exptl_crystal_colour blue
_exptl_crystal_density_diffrn 1.405
_exptl_crystal_density_method 'not measured'
_exptl_crystal_description prism
_exptl_crystal_F_000 612
_exptl_crystal_size_max 0.1
_exptl_crystal_size_mid 0.1
_exptl_crystal_size_min 0.1
_refine_diff_density_max 1.013
_refine_diff_density_min -0.761
_refine_diff_density_rms 0.203
_refine_ls_extinction_method none
_refine_ls_goodness_of_fit_ref 1.165
_refine_ls_hydrogen_treatment constr
_refine_ls_matrix_type full
_refine_ls_number_parameters 56
_refine_ls_number_reflns 671
_refine_ls_number_restraints 0
_refine_ls_restrained_S_all 1.165
_refine_ls_R_factor_all 0.0829
_refine_ls_R_factor_gt 0.0793
_refine_ls_shift/su_max 0.000
_refine_ls_shift/su_mean 0.000
_refine_ls_structure_factor_coef Fsqd
_refine_ls_weighting_details 'calc w=1/[\s^2^(Fo^2^)+(0.1570P)^2^+2.2555P] where P=(Fo^2^+2Fc^2^)/3'
_refine_ls_weighting_scheme calc
_refine_ls_wR_factor_gt 0.2380
_refine_ls_wR_factor_ref 0.2433
_reflns_number_gt 617
_reflns_number_total 671
_reflns_threshold_expression >2sigma(I)
_cod_data_source_file ic801106h_si_001_4.cif
_cod_data_source_block 3
_cod_depositor_comments
;
The following automatic conversions were performed:
'_symmetry_cell_setting' value 'Tetragonal' changed to 'tetragonal'
according to '/home/saulius/struct/CIF-dictionaries/cif_core.dic'
dictionary named 'cif_core.dic' version 2.4.1 from
2010-06-29.

'_refine_ls_hydrogen_treatment' value 'CONSTR' changed to
'constr' according to '/home/saulius/struct/CIF-dictionaries/cif_core.dic'
dictionary named 'cif_core.dic' version 2.4.1 from 2010-06-29.

Automatic conversion script
Id: cif_fix_enum 1527 2010-12-29 10:47:43Z saulius 
;
_cod_database_code 4306198

loop_
_symmetry_equiv_pos_as_xyz
'x, y, z'
'-y, x, z'
'-x, -y, z'
'y, -x, z'
'x, -y, -z+1/2'
'y, x, -z+1/2'
'-x, y, -z+1/2'
'-y, -x, -z+1/2'
'-x, -y, -z'
'y, -x, -z'
'x, y, -z'
'-y, x, -z'
'-x, y, z-1/2'
'-y, -x, z-1/2'
'x, -y, z-1/2'
'y, x, z-1/2'

loop_
_atom_site_label
_atom_site_type_symbol
_atom_site_fract_x
_atom_site_fract_y
_atom_site_fract_z
_atom_site_U_iso_or_equiv
_atom_site_adp_type
_atom_site_occupancy
_atom_site_symmetry_multiplicity
_atom_site_calc_flag
_atom_site_refinement_flags
_atom_site_disorder_assembly
_atom_site_disorder_group
Cu1 Cu 0.5000 -0.5000 0.0000 0.0248(7) Uani 1 8 d S . .
V1 V 0.5000 -0.5000 -0.2500 0.0685(13) Uani 1 8 d S . .
F1 F 0.5000 -0.5000 -0.1401(4) 0.0301(14) Uani 1 4 d S . .
F2 F 0.6443(19) -0.3557(19) -0.2500 0.043(6) Uiso 0.211(6) 2 d SP . .
F21 F 0.5000 -0.294(3) -0.2500 0.054(7) Uiso 0.211(6) 2 d SP . .
F22 F 0.583(2) -0.314(2) -0.2475(7) 0.054(5) Uiso 0.211(6) 1 d P . .
N1 N 0.4151(5) -0.2903(5) 0.0000 0.0251(11) Uani 1 2 d S . .
C1 C 0.3853(5) -0.2195(5) -0.0672(3) 0.0319(11) Uani 1 1 d . . .
H1 H 0.4046 -0.2680 -0.1135 0.038 Uiso 1 1 calc R . .
C2 C 0.3273(6) -0.0781(5) -0.0689(3) 0.0385(12) Uani 1 1 d . . .
H2 H 0.3107 -0.0310 -0.1158 0.046 Uiso 0.50 1 d PR . .
C3 C 0.2970(8) -0.0061(6) 0.0000 0.0349(17) Uani 1 2 d S . .
H3 H 0.2569 0.0892 0.0000 0.042 Uiso 1 2 calc SR . .
C4 C 0.3023(16) -0.0081(11) -0.1505(8) 0.053(3) Uani 0.50 1 d P . .
H4 H 0.3117 -0.0297 -0.1164 0.064 Uiso 0.50 1 d PR . .
H4A H 0.2634 0.0908 -0.1450 0.064 Uiso 0.50 1 d PR . .
H4B H 0.2325 -0.0682 -0.1785 0.064 Uiso 0.50 1 d PR . .
H4C H 0.3948 -0.0044 -0.1780 0.064 Uiso 0.50 1 d PR . .

loop_
_atom_site_aniso_label
_atom_site_aniso_U_11
_atom_site_aniso_U_22
_atom_site_aniso_U_33
_atom_site_aniso_U_23
_atom_site_aniso_U_13
_atom_site_aniso_U_12
Cu1 0.0195(7) 0.0195(7) 0.0354(11) 0.000 0.000 0.000
V1 0.0918(19) 0.0918(19) 0.0220(15) 0.000 0.000 0.000
F1 0.031(2) 0.031(2) 0.028(3) 0.000 0.000 0.000
N1 0.022(2) 0.021(2) 0.033(3) 0.000 0.000 -0.0010(19)
C1 0.033(2) 0.027(2) 0.036(3) -0.0003(17) 0.0019(17) 0.0002(18)
C2 0.041(3) 0.030(3) 0.045(3) 0.0065(19) -0.0060(19) 0.0029(19)
C3 0.028(3) 0.018(3) 0.059(4) 0.000 0.000 0.002(2)
C4 0.075(9) 0.039(6) 0.046(6) 0.013(4) -0.017(7) 0.007(5)

loop_
_atom_type_symbol
_atom_type_description
_atom_type_scat_dispersion_real
_atom_type_scat_dispersion_imag
_atom_type_scat_source
C C 0.0033 0.0016 'International Tables Vol C Tables 4.2.6.8 and 6.1.1.4'
H H 0.0000 0.0000 'International Tables Vol C Tables 4.2.6.8 and 6.1.1.4'
Cu Cu 0.3201 1.2651 'International Tables Vol C Tables 4.2.6.8 and 6.1.1.4'
F F 0.0171 0.0103 'International Tables Vol C Tables 4.2.6.8 and 6.1.1.4'
N N 0.0061 0.0033 'International Tables Vol C Tables 4.2.6.8 and 6.1.1.4'
V V 0.3005 0.5294 'International Tables Vol C Tables 4.2.6.8 and 6.1.1.4'

loop_
_geom_angle_atom_site_label_1
_geom_angle_atom_site_label_2
_geom_angle_atom_site_label_3
_geom_angle
_geom_angle_site_symmetry_1
_geom_angle_site_symmetry_3
_geom_angle_publ_flag
N1 Cu1 N1 90.0 9_645 10_655 ?
N1 Cu1 N1 90.0 9_645 2_545 ?
N1 Cu1 N1 180.0 10_655 2_545 ?
N1 Cu1 N1 180.0 9_645 . ?
N1 Cu1 N1 90.0 10_655 . ?
N1 Cu1 N1 90.0 2_545 . ?
F22 V1 F22 138.0(12) 3_645 6_644 ?
F22 V1 F22 177.2(8) 3_645 . ?
F22 V1 F22 42.1(12) 6_644 . ?
F22 V1 F22 132.1(12) 3_645 7_654 ?
F22 V1 F22 89.97(2) 6_644 7_654 ?
F22 V1 F22 48.0(12) . 7_654 ?
F22 V1 F22 48.0(12) 3_645 5_544 ?
F22 V1 F22 89.97(2) 6_644 5_544 ?
F22 V1 F22 132.1(12) . 5_544 ?
F22 V1 F22 177.2(8) 7_654 5_544 ?
F22 V1 F22 89.97(2) 3_645 4_655 ?
F22 V1 F22 48.0(12) 6_644 4_655 ?
F22 V1 F22 89.97(2) . 4_655 ?
F22 V1 F22 138.0(12) 7_654 4_655 ?
F22 V1 F22 42.1(12) 5_544 4_655 ?
F22 V1 F22 42.1(12) 3_645 8_554 ?
F22 V1 F22 177.2(8) 6_644 8_554 ?
F22 V1 F22 138.0(12) . 8_554 ?
F22 V1 F22 89.97(2) 7_654 8_554 ?
F22 V1 F22 89.97(2) 5_544 8_554 ?
F22 V1 F22 132.1(12) 4_655 8_554 ?
F22 V1 F22 89.97(2) 3_645 2_545 ?
F22 V1 F22 132.1(12) 6_644 2_545 ?
F22 V1 F22 89.97(2) . 2_545 ?
F22 V1 F22 42.1(12) 7_654 2_545 ?
F22 V1 F22 138.0(12) 5_544 2_545 ?
F22 V1 F22 177.2(8) 4_655 2_545 ?
F22 V1 F22 48.0(12) 8_554 2_545 ?
F22 V1 F2 21.1(6) 3_645 3_645 ?
F22 V1 F2 158.9(6) 6_644 3_645 ?
F22 V1 F2 158.9(6) . 3_645 ?
F22 V1 F2 111.0(6) 7_654 3_645 ?
F22 V1 F2 69.0(6) 5_544 3_645 ?
F22 V1 F2 111.0(6) 4_655 3_645 ?
F22 V1 F2 21.1(6) 8_554 3_645 ?
F22 V1 F2 69.0(6) 2_545 3_645 ?
F22 V1 F2 158.9(6) 3_645 . ?
F22 V1 F2 21.1(6) 6_644 . ?
F22 V1 F2 21.1(6) . . ?
F22 V1 F2 69.0(6) 7_654 . ?
F22 V1 F2 111.0(6) 5_544 . ?
F22 V1 F2 69.0(6) 4_655 . ?
F22 V1 F2 158.9(6) 8_554 . ?
F22 V1 F2 111.0(6) 2_545 . ?
F2 V1 F2 180.000(1) 3_645 . ?
F22 V1 F2 111.0(6) 3_645 2_545 ?
F22 V1 F2 111.0(6) 6_644 2_545 ?
F22 V1 F2 69.0(6) . 2_545 ?
F22 V1 F2 21.1(6) 7_654 2_545 ?
F22 V1 F2 158.9(6) 5_544 2_545 ?
F22 V1 F2 158.9(6) 4_655 2_545 ?
F22 V1 F2 69.0(6) 8_554 2_545 ?
F22 V1 F2 21.1(6) 2_545 2_545 ?
F2 V1 F2 90.000(1) 3_645 2_545 ?
F2 V1 F2 90.0 . 2_545 ?
F22 V1 F2 69.0(6) 3_645 4_655 ?
F22 V1 F2 69.0(6) 6_644 4_655 ?
F22 V1 F2 111.0(6) . 4_655 ?
F22 V1 F2 158.9(6) 7_654 4_655 ?
F22 V1 F2 21.1(6) 5_544 4_655 ?
F22 V1 F2 21.1(6) 4_655 4_655 ?
F22 V1 F2 111.0(6) 8_554 4_655 ?
F22 V1 F2 158.9(6) 2_545 4_655 ?
F2 V1 F2 90.0 3_645 4_655 ?
F2 V1 F2 90.000(1) . 4_655 ?
F2 V1 F2 180.000(1) 2_545 4_655 ?
F22 F2 F22 157(7) 6_644 . ?
F22 F2 F21 11(3) 6_644 4_655 ?
F22 F2 F21 147(4) . 4_655 ?
F22 F2 F21 147(4) 6_644 . ?
F22 F2 F21 11(3) . . ?
F21 F2 F21 136(3) 4_655 . ?
F22 F2 V1 79(3) 6_644 . ?
F22 F2 V1 79(3) . . ?
F21 F2 V1 68.1(13) 4_655 . ?
F21 F2 V1 68.1(12) . . ?
F22 F21 F22 152(6) 7_654 . ?
F22 F21 F2 10(3) 7_654 2_545 ?
F22 F21 F2 143(4) . 2_545 ?
F22 F21 F2 143(4) 7_654 . ?
F22 F21 F2 10(3) . . ?
F2 F21 F2 134(2) 2_545 . ?
F22 F21 V1 76(3) 7_654 . ?
F22 F21 V1 76(3) . . ?
F2 F21 V1 66.9(12) 2_545 . ?
F2 F21 V1 66.9(12) . . ?
F2 F22 F21 159(5) . . ?
F2 F22 F22 11(3) . 6_644 ?
F21 F22 F22 148(3) . 6_644 ?
F2 F22 F22 146(3) . 7_654 ?
F21 F22 F22 14(3) . 7_654 ?
F22 F22 F22 134.5(3) 6_644 7_654 ?
F2 F22 V1 80(3) . . ?
F21 F22 V1 80(3) . . ?
F22 F22 V1 68.9(6) 6_644 . ?
F22 F22 V1 66.0(6) 7_654 . ?
C1 N1 C1 118.7(5) . 11 ?
C1 N1 Cu1 120.6(3) . . ?
C1 N1 Cu1 120.6(3) 11 . ?
N1 C1 C2 121.9(4) . . ?
N1 C1 H1 119.1 . . ?
C2 C1 H1 119.1 . . ?
C1 C2 C3 119.2(4) . . ?
C1 C2 C4 116.5(6) . . ?
C3 C2 C4 124.3(6) . . ?
C1 C2 H2 120.1 . . ?
C3 C2 H2 120.7 . . ?
C4 C2 H2 3.7 . . ?
C1 C2 H2 120.1 . . ?
C3 C2 H2 120.6 . . ?
C4 C2 H2 3.8 . . ?
H2 C2 H2 0.8 . . ?
C2 C3 C2 119.2(6) . 11 ?
C2 C3 H3 120.4 . . ?
C2 C3 H3 120.4 11 . ?
C2 C4 H2 5.3 . . ?
C2 C4 H2 5.8 . . ?
H4 C4 H4 1.2 . . ?
C2 C4 H4A 109.5 . . ?
H4 C4 H4A 104.2 . . ?
H4 C4 H4A 104.0 . . ?
C2 C4 H4B 109.0 . . ?
H4 C4 H4B 111.9 . . ?
H4 C4 H4B 113.1 . . ?
H4A C4 H4B 109.5 . . ?
C2 C4 H4C 109.8 . . ?
H4 C4 H4C 112.1 . . ?
H4 C4 H4C 111.2 . . ?
H4A C4 H4C 109.5 . . ?
H4B C4 H4C 109.5 . . ?

loop_
_geom_bond_atom_site_label_1
_geom_bond_atom_site_label_2
_geom_bond_distance
_geom_bond_site_symmetry_2
_geom_bond_publ_flag
Cu1 N1 2.033(5) 9_645 ?
Cu1 N1 2.033(5) 10_655 ?
Cu1 N1 2.033(5) 2_545 ?
Cu1 N1 2.033(5) . ?
V1 F22 1.83(2) 3_645 ?
V1 F22 1.83(2) 6_644 ?
V1 F22 1.83(2) . ?
V1 F22 1.83(2) 7_654 ?
V1 F22 1.83(2) 5_544 ?
V1 F22 1.83(2) 4_655 ?
V1 F22 1.83(2) 8_554 ?
V1 F22 1.83(2) 2_545 ?
V1 F2 1.83(2) 3_645 ?
V1 F2 1.83(2) . ?
V1 F2 1.83(2) 2_545 ?
V1 F2 1.83(2) 4_655 ?
F2 F22 0.669(19) 6_644 ?
F2 F22 0.67(2) . ?
F2 F21 1.410(16) 4_655 ?
F2 F21 1.410(16) . ?
F21 F22 0.77(2) 7_654 ?
F21 F22 0.77(2) . ?
F21 F2 1.410(16) 2_545 ?
F22 F22 1.31(4) 6_644 ?
F22 F22 1.49(4) 7_654 ?
N1 C1 1.356(5) . ?
N1 C1 1.356(5) 11 ?
C1 C2 1.374(7) . ?
C1 H1 0.9300 . ?
C2 C3 1.387(6) . ?
C2 C4 1.566(12) . ?
C2 H2 0.9291 . ?
C2 H2 0.9432 . ?
C3 C2 1.387(6) 11 ?
C3 H3 0.9300 . ?
C4 H4 0.6416 . ?
C4 H4 0.6281 . ?
C4 H4A 0.9600 . ?
C4 H4B 0.9600 . ?
C4 H4C 0.9599 . ?
